data_4306438
loop_
_publ_author_name
'Carsten Knapp'
'Paul G. Watson'
'Enno Lork'
'Daniel H. Friese'
'R\"udiger Mews'
'Andreas Decken'

_publ_contact_author_address
;
Institut f\"ur Anorganische und Analytische Chemie
Albert-Ludwigs Universit\"at Freiburg
Albertstr. 21
79104 Freiburg i. Br.
Germany
;
_publ_contact_author_email carsten.knapp@ac.uni-freiburg.de
_publ_contact_author_fax +49-761-203-6150
_publ_contact_author_name 'Carsten Knapp'
_publ_contact_author_phone +49-761-203-6001
_publ_section_title
;
Trithiatetrazocine Cations, [RCN4S3]+; Planar Sulfur-Nitrogen 10\p
Aromatics
;
_journal_name_full 'Inorganic Chemistry'
_journal_page_first 10618
_journal_page_last 10625
_journal_paper_doi 10.1021/ic801253f
_journal_volume 47
_journal_year 2008
_chemical_formula_moiety 'C7 H5 N4 S3, As F6'
_chemical_formula_sum 'C7 H5 As F6 N4 S3'
_chemical_formula_weight 430.25
_chemical_name_systematic
;
 ?
;
_space_group_IT_number 61
_symmetry_cell_setting orthorhombic
_symmetry_space_group_name_Hall '-P 2ac 2ab'
_symmetry_space_group_name_H-M 'P b c a'
_atom_sites_solution_hydrogens geom
_atom_sites_solution_primary direct
_atom_sites_solution_secondary difmap
_audit_creation_method SHELXL-97
_cell_angle_alpha 90.00
_cell_angle_beta 90.00
_cell_angle_gamma 90.00
_cell_formula_units_Z 8
_cell_length_a 8.242(2)
_cell_length_b 11.858(2)
_cell_length_c 27.530(4)
_cell_measurement_reflns_used 38
_cell_measurement_temperature 173(2)
_cell_measurement_theta_max 17.421
_cell_measurement_theta_min 2.977
_cell_volume 2690.6(9)
_computing_cell_refinement 'Siemens XSCANS'
_computing_data_collection 'Siemens XSCANS'
_computing_data_reduction 'Siemens XSCANS'
_computing_molecular_graphics 'Siemens SHELXTL'
_computing_publication_material SHELXL-97
_computing_structure_refinement 'SHELXL-97 (Sheldrick, 1997)'
_computing_structure_solution 'SHELXS-97 (Sheldrick, 1990)'
_diffrn_ambient_temperature 173(2)
_diffrn_measured_fraction_theta_full 0.780
_diffrn_measured_fraction_theta_max 0.780
_diffrn_measurement_device_type 'Siemens P4'
_diffrn_measurement_method '2\q/\w scans'
_diffrn_radiation_monochromator graphite
_diffrn_radiation_source 'normal-focus sealed tube'
_diffrn_radiation_type MoK\a
_diffrn_radiation_wavelength 0.71073
_diffrn_reflns_av_R_equivalents 0.0212
_diffrn_reflns_av_sigmaI/netI 0.0471
_diffrn_reflns_limit_h_max 1
_diffrn_reflns_limit_h_min -10
_diffrn_reflns_limit_k_max 15
_diffrn_reflns_limit_k_min -1
_diffrn_reflns_limit_l_max 35
_diffrn_reflns_limit_l_min -1
_diffrn_reflns_number 3267
_diffrn_reflns_theta_full 27.50
_diffrn_reflns_theta_max 27.50
_diffrn_reflns_theta_min 2.88
_diffrn_standards_decay_% 'random variation +/-2.0'
_diffrn_standards_interval_count 197
_diffrn_standards_number 3
_exptl_absorpt_coefficient_mu 3.059
_exptl_absorpt_correction_T_max 0.4007
_exptl_absorpt_correction_T_min 0.1943
_exptl_absorpt_correction_type refdelf
_exptl_absorpt_process_details 'Walker & Stuart, 1983'
_exptl_crystal_colour yellow
_exptl_crystal_density_diffrn 2.124
_exptl_crystal_density_method 'not measured'
_exptl_crystal_description blocks
_exptl_crystal_F_000 1680
_exptl_crystal_size_max 0.70
_exptl_crystal_size_mid 0.50
_exptl_crystal_size_min 0.30
_refine_diff_density_max 0.495
_refine_diff_density_min -0.416
_refine_diff_density_rms 0.095
_refine_ls_extinction_method none
_refine_ls_goodness_of_fit_ref 1.052
_refine_ls_hydrogen_treatment refU
_refine_ls_matrix_type full
_refine_ls_number_parameters 191
_refine_ls_number_reflns 2417
_refine_ls_number_restraints 0
_refine_ls_restrained_S_all 1.052
_refine_ls_R_factor_all 0.0561
_refine_ls_R_factor_gt 0.0350
_refine_ls_shift/su_max 0.006
_refine_ls_shift/su_mean 0.001
_refine_ls_structure_factor_coef Fsqd
_refine_ls_weighting_details 'calc w=1/[\s^2^(Fo^2^)+(0.0268P)^2^+3.5103P] where P=(Fo^2^+2Fc^2^)/3'
_refine_ls_weighting_scheme calc
_refine_ls_wR_factor_gt 0.0741
_refine_ls_wR_factor_ref 0.0830
_reflns_number_gt 1851
_reflns_number_total 2417
_reflns_threshold_expression >2sigma(I)
_cod_data_source_file ic801253f_si_002_1.cif
_cod_data_source_block 2b
_cod_depositor_comments
;
The following automatic conversions were performed:
'_exptl_absorpt_correction_type' value 'refdelF' changed to 'refdelf'
according to '/home/saulius/struct/CIF-dictionaries/cif_core.dic'
dictionary named 'cif_core.dic' version 2.4.1 from 2010-06-29.

Automatic conversion script
Id: cif_fix_enum 1527 2010-12-29 10:47:43Z saulius 
;
_cod_database_code 4306438

loop_
_symmetry_equiv_pos_as_xyz
'x, y, z'
'-x+1/2, -y, z+1/2'
'-x, y+1/2, -z+1/2'
'x+1/2, -y+1/2, -z'
'-x, -y, -z'
'x-1/2, y, -z-1/2'
'x, -y-1/2, z-1/2'
'-x-1/2, y-1/2, z'

loop_
_atom_site_label
_atom_site_type_symbol
_atom_site_fract_x
_atom_site_fract_y
_atom_site_fract_z
_atom_site_U_iso_or_equiv
_atom_site_adp_type
_atom_site_occupancy
_atom_site_symmetry_multiplicity
_atom_site_calc_flag
_atom_site_refinement_flags
_atom_site_disorder_assembly
_atom_site_disorder_group
N1 N 0.7809(4) 0.4065(3) 0.39999(11) 0.0274(8) Uani 1 1 d . . .
S1 S 0.86836(15) 0.32413(9) 0.36594(4) 0.0311(3) Uani 1 1 d . . .
N2 N 0.8434(5) 0.3192(3) 0.31001(12) 0.0275(8) Uani 1 1 d . . .
S2 S 0.74063(15) 0.36750(9) 0.26639(4) 0.0303(3) Uani 1 1 d . . .
N3 N 0.6066(4) 0.4551(3) 0.27853(11) 0.0258(8) Uani 1 1 d . . .
S3 S 0.52181(14) 0.52908(9) 0.31812(4) 0.0278(3) Uani 1 1 d . . .
N4 N 0.5763(4) 0.5324(3) 0.37124(11) 0.0253(8) Uani 1 1 d . . .
C1 C 0.6772(5) 0.4911(3) 0.40488(13) 0.0218(9) Uani 1 1 d . . .
C2 C 0.6712(5) 0.5459(3) 0.45312(13) 0.0234(9) Uani 1 1 d . . .
C3 C 0.5599(6) 0.6305(3) 0.46243(14) 0.0295(10) Uani 1 1 d . . .
H3 H 0.4841 0.6517 0.4381 0.025(5) Uiso 1 1 calc R . .
C4 C 0.5585(6) 0.6847(4) 0.50721(16) 0.0355(12) Uani 1 1 d . . .
H4 H 0.4833 0.7437 0.5133 0.025(5) Uiso 1 1 calc R . .
C5 C 0.6671(6) 0.6520(4) 0.54273(16) 0.0407(13) Uani 1 1 d . . .
H5 H 0.6667 0.6889 0.5734 0.025(5) Uiso 1 1 calc R . .
C6 C 0.7756(6) 0.5666(4) 0.53393(15) 0.0361(11) Uani 1 1 d . . .
H6 H 0.8487 0.5436 0.5587 0.025(5) Uiso 1 1 calc R . .
C7 C 0.7791(5) 0.5135(4) 0.48894(14) 0.0305(10) Uani 1 1 d . . .
H7 H 0.8554 0.4551 0.4828 0.025(5) Uiso 1 1 calc R . .
As1 As 0.07401(5) 0.63916(3) 0.339283(14) 0.02229(13) Uani 1 1 d . . .
F1 F 0.0062(4) 0.6179(2) 0.39697(9) 0.0513(8) Uani 1 1 d . . .
F2 F 0.2568(3) 0.6826(2) 0.36141(10) 0.0450(7) Uani 1 1 d . . .
F3 F 0.0056(4) 0.7755(2) 0.34260(10) 0.0460(7) Uani 1 1 d . . .
F4 F 0.1410(3) 0.5027(2) 0.33678(9) 0.0414(7) Uani 1 1 d . . .
F5 F 0.1398(4) 0.6617(2) 0.28181(9) 0.0620(10) Uani 1 1 d . . .
F6 F -0.1093(3) 0.5951(2) 0.31762(11) 0.0515(8) Uani 1 1 d . . .

loop_
_atom_site_aniso_label
_atom_site_aniso_U_11
_atom_site_aniso_U_22
_atom_site_aniso_U_33
_atom_site_aniso_U_23
_atom_site_aniso_U_13
_atom_site_aniso_U_12
N1 0.033(2) 0.0238(17) 0.0254(17) -0.0009(13) -0.0017(16) 0.0014(18)
S1 0.0359(7) 0.0263(5) 0.0309(5) -0.0026(4) -0.0037(5) 0.0086(5)
N2 0.026(2) 0.0271(17) 0.0291(18) -0.0047(14) 0.0049(16) -0.0005(17)
S2 0.0302(7) 0.0365(6) 0.0241(5) -0.0028(4) 0.0046(5) 0.0036(6)
N3 0.027(2) 0.0252(16) 0.0251(16) -0.0001(13) 0.0015(16) -0.0009(17)
S3 0.0272(6) 0.0303(5) 0.0258(5) -0.0030(4) -0.0046(5) 0.0053(5)
N4 0.024(2) 0.0273(17) 0.0250(16) -0.0035(14) 0.0007(15) 0.0011(17)
C1 0.020(2) 0.0205(19) 0.0250(18) -0.0013(16) 0.0016(17) -0.0068(19)
C2 0.022(2) 0.025(2) 0.0227(18) 0.0023(15) 0.0029(17) -0.005(2)
C3 0.032(3) 0.030(2) 0.0259(19) 0.0017(17) 0.0054(19) -0.002(2)
C4 0.041(3) 0.030(2) 0.036(2) -0.0058(19) 0.013(2) 0.000(2)
C5 0.045(3) 0.050(3) 0.027(2) -0.014(2) 0.007(2) -0.013(3)
C6 0.032(3) 0.050(3) 0.026(2) -0.005(2) -0.006(2) -0.006(3)
C7 0.024(2) 0.035(2) 0.033(2) -0.0021(19) 0.0015(19) 0.000(2)
As1 0.0216(3) 0.0215(2) 0.02377(19) 0.00028(17) -0.00144(18) -0.0011(2)
F1 0.068(2) 0.0515(16) 0.0342(14) -0.0020(12) 0.0191(15) -0.0105(17)
F2 0.0230(15) 0.0487(16) 0.0632(18) -0.0251(14) -0.0075(15) 0.0033(13)
F3 0.0489(18) 0.0260(13) 0.0631(17) -0.0047(12) -0.0232(16) 0.0084(14)
F4 0.0445(17) 0.0264(12) 0.0532(16) -0.0062(12) -0.0018(14) 0.0066(14)
F5 0.112(3) 0.0491(16) 0.0254(13) -0.0014(12) 0.0123(17) -0.0361(19)
F6 0.0329(17) 0.0423(16) 0.079(2) -0.0116(15) -0.0213(16) -0.0015(14)

loop_
_atom_type_symbol
_atom_type_description
_atom_type_scat_dispersion_real
_atom_type_scat_dispersion_imag
_atom_type_scat_source
C C 0.0033 0.0016 'International Tables Vol C Tables 4.2.6.8 and 6.1.1.4'
H H 0.0000 0.0000 'International Tables Vol C Tables 4.2.6.8 and 6.1.1.4'
N N 0.0061 0.0033 'International Tables Vol C Tables 4.2.6.8 and 6.1.1.4'
F F 0.0171 0.0103 'International Tables Vol C Tables 4.2.6.8 and 6.1.1.4'
S S 0.1246 0.1234 'International Tables Vol C Tables 4.2.6.8 and 6.1.1.4'
As As 0.0499 2.0058 'International Tables Vol C Tables 4.2.6.8 and 6.1.1.4'

loop_
_geom_angle_atom_site_label_1
_geom_angle_atom_site_label_2
_geom_angle_atom_site_label_3
_geom_angle
_geom_angle_site_symmetry_1
_geom_angle_site_symmetry_3
_geom_angle_publ_flag
C1 N1 S1 147.9(3) . . ?
N1 S1 N2 124.5(2) . . ?
S1 N2 S2 144.3(2) . . ?
N3 S2 N2 117.44(18) . . ?
S2 N3 S3 147.5(2) . . ?
N4 S3 N3 123.30(19) . . ?
C1 N4 S3 146.6(3) . . ?
N1 C1 N4 127.4(3) . . ?
N1 C1 C2 116.5(3) . . ?
N4 C1 C2 116.1(3) . . ?
C7 C2 C3 119.8(4) . . ?
C7 C2 C1 119.7(4) . . ?
C3 C2 C1 120.5(4) . . ?
C2 C3 C4 120.3(4) . . ?
C5 C4 C3 119.6(4) . . ?
C6 C5 C4 120.3(4) . . ?
C5 C6 C7 120.3(4) . . ?
C2 C7 C6 119.7(4) . . ?
F5 As1 F1 179.27(16) . . ?
F5 As1 F2 90.17(15) . . ?
F1 As1 F2 90.09(15) . . ?
F5 As1 F6 90.32(16) . . ?
F1 As1 F6 89.42(15) . . ?
F2 As1 F6 179.48(15) . . ?
F5 As1 F4 90.48(13) . . ?
F1 As1 F4 90.19(13) . . ?
F2 As1 F4 90.87(13) . . ?
F6 As1 F4 88.96(13) . . ?
F5 As1 F3 90.35(14) . . ?
F1 As1 F3 88.97(14) . . ?
F2 As1 F3 89.23(13) . . ?
F6 As1 F3 90.94(13) . . ?
F4 As1 F3 179.16(14) . . ?

loop_
_geom_bond_atom_site_label_1
_geom_bond_atom_site_label_2
_geom_bond_distance
_geom_bond_site_symmetry_2
_geom_bond_publ_flag
N1 C1 1.325(5) . ?
N1 S1 1.533(3) . ?
S1 N2 1.555(3) . ?
N2 S2 1.577(4) . ?
S2 N3 1.553(4) . ?
N3 S3 1.564(3) . ?
S3 N4 1.530(3) . ?
N4 C1 1.337(5) . ?
C1 C2 1.480(5) . ?
C2 C7 1.383(6) . ?
C2 C3 1.383(6) . ?
C3 C4 1.390(6) . ?
C4 C5 1.381(7) . ?
C5 C6 1.373(6) . ?
C6 C7 1.390(6) . ?
As1 F5 1.694(3) . ?
As1 F1 1.702(2) . ?
As1 F2 1.705(3) . ?
As1 F6 1.707(3) . ?
As1 F4 1.711(2) . ?
As1 F3 1.715(2) . ?

loop_
_geom_torsion_atom_site_label_1
_geom_torsion_atom_site_label_2
_geom_torsion_atom_site_label_3
_geom_torsion_atom_site_label_4
_geom_torsion
_geom_torsion_site_symmetry_1
_geom_torsion_site_symmetry_2
_geom_torsion_site_symmetry_3
_geom_torsion_site_symmetry_4
_geom_torsion_publ_flag
C1 N1 S1 N2 -1.5(7) . . . . ?
N1 S1 N2 S2 -6.0(5) . . . . ?
S1 N2 S2 N3 -0.2(5) . . . . ?
N2 S2 N3 S3 4.3(5) . . . . ?
S2 N3 S3 N4 2.1(5) . . . . ?
N3 S3 N4 C1 -3.9(6) . . . . ?
S1 N1 C1 N4 11.3(9) . . . . ?
S1 N1 C1 C2 -169.1(5) . . . . ?
S3 N4 C1 N1 -6.1(8) . . . . ?
S3 N4 C1 C2 174.3(4) . . . . ?
N1 C1 C2 C7 4.7(5) . . . . ?
N4 C1 C2 C7 -175.6(4) . . . . ?
N1 C1 C2 C3 -176.2(4) . . . . ?
N4 C1 C2 C3 3.4(5) . . . . ?
C7 C2 C3 C4 1.4(6) . . . . ?
C1 C2 C3 C4 -177.7(4) . . . . ?
C2 C3 C4 C5 -1.2(7) . . . . ?
C3 C4 C5 C6 -0.1(7) . . . . ?
C4 C5 C6 C7 1.1(7) . . . . ?
C3 C2 C7 C6 -0.4(6) . . . . ?
C1 C2 C7 C6 178.7(4) . . . . ?
C5 C6 C7 C2 -0.9(7) . . . . ?
